data_4118352
loop_
_publ_author_name
'Tzu-Pin Lin'
'Fran\,cois P. Gabba\"i'

_publ_section_title
;
 Two-Electron Redox Chemistry at the Dinuclear Core of a TePt Platform:
 Chlorine Photoreductive Elimination and Isolation of a TeVPtI Complex
;
_journal_name_full 'Journal of the American Chemical Society'
_journal_page_first 12230
_journal_page_last 12238
_journal_paper_doi 10.1021/ja3046074
_journal_volume 134
_journal_year 2012
_chemical_formula_sum 'C37 H30 Cl2 I4 P2 Pt Te'
_chemical_formula_weight 1437.74
_chemical_name_common TeP2PtI
_chemical_name_systematic
; 
 ? 
;
_space_group_IT_number 62
_symmetry_cell_setting orthorhombic
_symmetry_space_group_name_Hall '-P 2ac 2n'
_symmetry_space_group_name_H-M 'P n m a'
_atom_sites_solution_hydrogens geom
_atom_sites_solution_primary direct
_atom_sites_solution_secondary difmap
_audit_creation_method SHELXL-97
_cell_angle_alpha 90.00
_cell_angle_beta 90.00
_cell_angle_gamma 90.00
_cell_formula_units_Z 4
_cell_length_a 16.821(4)
_cell_length_b 15.309(4)
_cell_length_c 16.315(4)
_cell_measurement_temperature 110(2)
_cell_volume 4201.3(18)
_computing_cell_refinement 'Bruker APEX'
_computing_data_collection 'Bruker APEX'
_computing_data_reduction 'Bruker APEX'
_computing_molecular_graphics 'Bruker SHELXTL'
_computing_publication_material 'Bruker SHELXTL'
_computing_structure_refinement 'SHELXL-97 (Sheldrick, 2008)'
_computing_structure_solution 'SHELXS-97 (Sheldrick, 2008)'
_diffrn_ambient_temperature 110(2)
_diffrn_measured_fraction_theta_full 1.000
_diffrn_measured_fraction_theta_max 1.000
_diffrn_measurement_device_type 'CCD area detector'
_diffrn_measurement_method 'phi and omega scans'
_diffrn_radiation_monochromator graphite
_diffrn_radiation_source 'fine-focus sealed tube'
_diffrn_radiation_type MoK\a
_diffrn_radiation_wavelength 0.71073
_diffrn_reflns_av_R_equivalents 0.0625
_diffrn_reflns_av_sigmaI/netI 0.0297
_diffrn_reflns_limit_h_max 20
_diffrn_reflns_limit_h_min -20
_diffrn_reflns_limit_k_max 18
_diffrn_reflns_limit_k_min -18
_diffrn_reflns_limit_l_max 19
_diffrn_reflns_limit_l_min -19
_diffrn_reflns_number 38803
_diffrn_reflns_theta_full 25.00
_diffrn_reflns_theta_max 25.00
_diffrn_reflns_theta_min 1.74
_exptl_absorpt_coefficient_mu 7.188
_exptl_absorpt_correction_T_max 0.8132
_exptl_absorpt_correction_T_min 0.4327
_exptl_absorpt_correction_type multi-scan
_exptl_absorpt_process_details sadabs
_exptl_crystal_colour purple
_exptl_crystal_density_diffrn 2.273
_exptl_crystal_description needle
_exptl_crystal_F_000 2632
_exptl_crystal_size_max 0.14
_exptl_crystal_size_mid 0.05
_exptl_crystal_size_min 0.03
_refine_diff_density_max 3.066
_refine_diff_density_min -2.120
_refine_diff_density_rms 0.207
_refine_ls_extinction_method none
_refine_ls_goodness_of_fit_ref 1.030
_refine_ls_hydrogen_treatment constr
_refine_ls_matrix_type full
_refine_ls_number_parameters 267
_refine_ls_number_reflns 3848
_refine_ls_number_restraints 36
_refine_ls_restrained_S_all 1.034
_refine_ls_R_factor_all 0.0623
_refine_ls_R_factor_gt 0.0508
_refine_ls_shift/su_max 0.007
_refine_ls_shift/su_mean 0.000
_refine_ls_structure_factor_coef Fsqd
_refine_ls_weighting_details 'calc w=1/[\s^2^(Fo^2^)+(0.0303P)^2^+96.0000P] where P=(Fo^2^+2Fc^2^)/3'
_refine_ls_weighting_scheme calc
_refine_ls_wR_factor_gt 0.1088
_refine_ls_wR_factor_ref 0.1150
_reflns_number_gt 3190
_reflns_number_total 3848
_reflns_threshold_expression >2sigma(I)
_cod_data_source_file ja3046074_si_002_3.cif
_cod_data_source_block 3
_cod_database_code 4118352

loop_
_symmetry_equiv_pos_as_xyz
'x, y, z'
'-x+1/2, -y, z+1/2'
'x+1/2, -y+1/2, -z+1/2'
'-x, y+1/2, -z'
'-x, -y, -z'
'x-1/2, y, -z-1/2'
'-x-1/2, y-1/2, z-1/2'
'x, -y-1/2, z'

loop_
_atom_site_label
_atom_site_type_symbol
_atom_site_fract_x
_atom_site_fract_y
_atom_site_fract_z
_atom_site_U_iso_or_equiv
_atom_site_adp_type
_atom_site_occupancy
_atom_site_symmetry_multiplicity
_atom_site_calc_flag
_atom_site_refinement_flags
_atom_site_disorder_assembly
_atom_site_disorder_group
Pt1 Pt 0.00190(3) 0.7500 0.21250(3) 0.02626(15) Uani 1 2 d S . .
Te1 Te -0.13718(5) 0.7500 0.26931(5) 0.0256(2) Uani 1 2 d S . .
I1 I 0.13901(6) 0.7500 0.13711(6) 0.0369(2) Uani 1 2 d S . .
P1 P 0.00332(15) 0.89813(16) 0.23341(17) 0.0314(6) Uani 1 1 d . . .
C13 C 0.1001(6) 0.9403(7) 0.2581(7) 0.037(2) Uani 1 1 d . . .
C1 C -0.1162(6) 0.8587(6) 0.3477(6) 0.029(2) Uani 1 1 d . . .
C14 C 0.1390(6) 0.9077(8) 0.3268(7) 0.044(3) Uani 1 1 d . . .
H14A H 0.1124 0.8682 0.3624 0.053 Uiso 1 1 calc R . .
C12 C -0.0723(6) 0.9218(9) 0.0850(7) 0.044(3) Uani 1 1 d . . .
H12A H -0.0705 0.8599 0.0818 0.053 Uiso 1 1 calc R . .
C2 C -0.0571(6) 0.9175(6) 0.3239(6) 0.032(2) Uani 1 1 d . . .
C15 C 0.2165(7) 0.9327(9) 0.3432(8) 0.055(3) Uani 1 1 d . . .
H15A H 0.2438 0.9095 0.3894 0.066 Uiso 1 1 calc R . .
C6 C -0.1643(6) 0.8739(7) 0.4157(7) 0.042(3) Uani 1 1 d . . .
H6A H -0.2053 0.8339 0.4296 0.051 Uiso 1 1 calc R . .
C7 C -0.0384(6) 0.9641(7) 0.1515(7) 0.042(3) Uani 1 1 d . . .
C17 C 0.2172(7) 1.0241(9) 0.2250(9) 0.060(4) Uani 1 1 d . . .
H17A H 0.2443 1.0639 0.1902 0.071 Uiso 1 1 calc R . .
C18 C 0.1388(6) 0.9988(8) 0.2069(8) 0.047(3) Uani 1 1 d . . .
H18A H 0.1126 1.0216 0.1600 0.057 Uiso 1 1 calc R . .
C3 C -0.0461(7) 0.9924(7) 0.3722(8) 0.047(3) Uani 1 1 d . . .
H3A H -0.0065 1.0337 0.3575 0.056 Uiso 1 1 calc R . .
C5 C -0.1519(7) 0.9477(8) 0.4625(8) 0.052(3) Uani 1 1 d . . .
H5A H -0.1840 0.9583 0.5093 0.062 Uiso 1 1 calc R . .
C4 C -0.0923(7) 1.0066(8) 0.4410(8) 0.054(3) Uani 1 1 d . . .
H4A H -0.0833 1.0569 0.4739 0.065 Uiso 1 1 calc R . .
C8 C -0.0393(7) 1.0541(8) 0.1554(10) 0.061(4) Uani 1 1 d . . .
H8A H -0.0160 1.0839 0.2005 0.073 Uiso 1 1 calc R . .
C11 C -0.1088(7) 0.9693(11) 0.0228(8) 0.064(4) Uani 1 1 d . . .
H11A H -0.1324 0.9405 -0.0227 0.077 Uiso 1 1 calc R . .
C9 C -0.0757(8) 1.1011(9) 0.0911(10) 0.067(4) Uani 1 1 d . . .
H9A H -0.0759 1.1631 0.0918 0.081 Uiso 1 1 calc R . .
C16 C 0.2539(7) 0.9917(10) 0.2922(9) 0.062(4) Uani 1 1 d . . .
H16A H 0.3065 1.0099 0.3044 0.074 Uiso 1 1 calc R . .
C10 C -0.1100(7) 1.0577(11) 0.0287(10) 0.067(4) Uani 1 1 d . . .
H10A H -0.1362 1.0903 -0.0129 0.081 Uiso 1 1 calc R . .
I2 I -0.4654(2) 0.7500 1.0141(3) 0.0557(16) Uani 0.530(16) 2 d SPD . 1
I4 I -0.1326(4) 0.7679(7) 0.9199(6) 0.109(3) Uani 0.265(8) 1 d PD . 1
I3 I -0.29888(17) 0.7500 0.9651(4) 0.0724(19) Uani 0.530(16) 2 d SPD . 1
I12 I -0.4751(7) 0.7500 0.9781(17) 0.210(7) Uani 0.470(16) 2 d SPD . 2
I14 I -0.1323(5) 0.7500 0.9025(8) 0.112(4) Uani 0.470(16) 2 d SPD . 2
I13 I -0.2966(6) 0.7500 0.9594(7) 0.223(9) Uani 0.470(16) 2 d SPD . 2
Cl2 Cl -0.060(5) 1.2500 0.272(2) 0.65(2) Uani 0.391(15) 2 d SPDU A 1
Cl1 Cl -0.213(5) 1.2500 0.189(3) 0.65(2) Uani 0.391(15) 2 d SPDU A 1
C19 C -0.160(6) 1.2500 0.278(3) 0.65(2) Uani 0.391(15) 2 d SPDU A 1
H19A H -0.1768 1.1980 0.3095 0.778 Uiso 0.196(7) 1 calc PR A 1
H19B H -0.1768 1.3020 0.3095 0.778 Uiso 0.196(7) 1 calc PR A 1
Cl12 Cl -0.4180(15) 1.2500 0.1897(16) 0.269(11) Uani 0.609(15) 2 d SPDU A 2
Cl11 Cl -0.2596(15) 1.2500 0.1118(15) 0.268(11) Uani 0.609(15) 2 d SPDU A 2
C119 C -0.3604(19) 1.2500 0.104(2) 0.269(11) Uani 0.609(15) 2 d SPDU A 2
H19C H -0.3755 1.3019 0.0718 0.322 Uiso 0.304(7) 1 calc PR A 2
H19D H -0.3755 1.1981 0.0718 0.322 Uiso 0.304(7) 1 calc PR A 2

loop_
_atom_site_aniso_label
_atom_site_aniso_U_11
_atom_site_aniso_U_22
_atom_site_aniso_U_33
_atom_site_aniso_U_23
_atom_site_aniso_U_13
_atom_site_aniso_U_12
Pt1 0.0268(3) 0.0225(3) 0.0295(3) 0.000 -0.0054(2) 0.000
Te1 0.0247(4) 0.0190(4) 0.0333(5) 0.000 -0.0068(4) 0.000
I1 0.0358(5) 0.0332(5) 0.0416(5) 0.000 0.0059(4) 0.000
P1 0.0250(12) 0.0207(12) 0.0487(16) 0.0068(11) -0.0051(12) 0.0001(10)
C13 0.026(5) 0.029(5) 0.055(7) -0.006(5) -0.001(5) 0.006(4)
C1 0.029(5) 0.026(5) 0.033(5) 0.001(4) -0.003(4) 0.005(4)
C14 0.035(6) 0.047(7) 0.050(7) -0.015(6) -0.014(5) 0.003(5)
C12 0.021(5) 0.061(8) 0.051(7) 0.025(6) -0.002(5) -0.002(5)
C2 0.028(5) 0.019(5) 0.047(6) 0.000(4) -0.003(5) 0.005(4)
C15 0.033(6) 0.074(9) 0.058(8) -0.024(7) -0.019(6) 0.011(6)
C6 0.037(6) 0.036(6) 0.054(7) -0.002(5) -0.006(5) -0.004(5)
C7 0.017(5) 0.043(7) 0.065(8) 0.027(6) 0.011(5) -0.003(5)
C17 0.023(6) 0.061(8) 0.095(11) -0.002(8) -0.001(7) -0.008(6)
C18 0.030(6) 0.042(7) 0.070(8) -0.004(6) -0.002(6) -0.003(5)
C3 0.038(6) 0.031(6) 0.072(8) -0.011(6) 0.001(6) 0.000(5)
C5 0.045(7) 0.050(7) 0.060(8) -0.033(6) 0.012(6) -0.006(6)
C4 0.041(6) 0.037(7) 0.085(9) -0.030(6) -0.007(7) 0.001(5)
C8 0.032(6) 0.036(7) 0.115(12) 0.028(7) -0.008(7) -0.002(5)
C11 0.044(7) 0.093(12) 0.056(8) 0.029(8) -0.006(6) -0.005(7)
C9 0.051(8) 0.037(7) 0.115(13) 0.041(8) 0.005(8) -0.006(6)
C16 0.023(6) 0.074(10) 0.088(10) -0.036(8) -0.005(6) -0.004(6)
C10 0.035(7) 0.079(11) 0.088(11) 0.043(9) 0.011(7) 0.001(7)
I2 0.0487(19) 0.0207(16) 0.098(3) 0.000 0.0201(19) 0.000
I4 0.063(4) 0.136(7) 0.129(5) 0.102(5) -0.041(3) -0.031(4)
I3 0.035(2) 0.037(2) 0.145(4) 0.000 0.005(2) 0.000
I12 0.164(8) 0.096(5) 0.370(18) 0.000 0.169(9) 0.000
I14 0.055(4) 0.044(3) 0.236(11) 0.000 0.017(5) 0.000
I13 0.327(17) 0.056(5) 0.286(13) 0.000 0.249(14) 0.000
Cl2 1.70(5) 0.088(13) 0.16(2) 0.000 0.21(4) 0.000
Cl1 1.70(5) 0.088(13) 0.16(2) 0.000 0.21(4) 0.000
C19 1.70(5) 0.088(13) 0.16(2) 0.000 0.21(4) 0.000
Cl12 0.28(2) 0.33(2) 0.201(17) 0.000 -0.115(16) 0.000
Cl11 0.28(2) 0.33(2) 0.200(17) 0.000 -0.116(16) 0.000
C119 0.28(2) 0.33(2) 0.200(17) 0.000 -0.115(16) 0.000

loop_
_atom_type_symbol
_atom_type_description
_atom_type_scat_dispersion_real
_atom_type_scat_dispersion_imag
_atom_type_scat_source
C C 0.0033 0.0016 'International Tables Vol C Tables 4.2.6.8 and 6.1.1.4'
H H 0.0000 0.0000 'International Tables Vol C Tables 4.2.6.8 and 6.1.1.4'
I I -0.4742 1.8119 'International Tables Vol C Tables 4.2.6.8 and 6.1.1.4'
Pt Pt -1.7033 8.3905 'International Tables Vol C Tables 4.2.6.8 and 6.1.1.4'
Te Te -0.5308 1.6751 'International Tables Vol C Tables 4.2.6.8 and 6.1.1.4'
P P 0.1023 0.0942 'International Tables Vol C Tables 4.2.6.8 and 6.1.1.4'
Cl Cl 0.1484 0.1585 'International Tables Vol C Tables 4.2.6.8 and 6.1.1.4'

loop_
_geom_angle_atom_site_label_1
_geom_angle_atom_site_label_2
_geom_angle_atom_site_label_3
_geom_angle
_geom_angle_site_symmetry_1
_geom_angle_site_symmetry_3
P1 Pt1 P1 162.84(14) . 8_575
P1 Pt1 Te1 87.41(7) . .
P1 Pt1 Te1 87.41(7) 8_575 .
P1 Pt1 I1 93.49(7) . .
P1 Pt1 I1 93.49(7) 8_575 .
Te1 Pt1 I1 173.55(4) . .
C1 Te1 C1 102.9(5) . 8_575
C1 Te1 Pt1 93.9(3) . .
C1 Te1 Pt1 93.9(3) 8_575 .
C13 P1 C7 108.4(5) . .
C13 P1 C2 105.4(5) . .
C7 P1 C2 106.9(5) . .
C13 P1 Pt1 113.5(3) . .
C7 P1 Pt1 115.9(4) . .
C2 P1 Pt1 106.1(3) . .
C14 C13 C18 119.8(10) . .
C14 C13 P1 118.5(9) . .
C18 C13 P1 121.5(9) . .
C6 C1 C2 121.9(9) . .
C6 C1 Te1 120.9(7) . .
C2 C1 Te1 117.0(7) . .
C15 C14 C13 120.0(12) . .
C15 C14 H14A 120.0 . .
C13 C14 H14A 120.0 . .
C7 C12 C11 120.6(13) . .
C7 C12 H12A 119.7 . .
C11 C12 H12A 119.7 . .
C1 C2 C3 117.6(10) . .
C1 C2 P1 121.3(7) . .
C3 C2 P1 121.1(8) . .
C16 C15 C14 119.5(12) . .
C16 C15 H15A 120.3 . .
C14 C15 H15A 120.3 . .
C5 C6 C1 119.3(10) . .
C5 C6 H6A 120.3 . .
C1 C6 H6A 120.3 . .
C12 C7 C8 119.9(11) . .
C12 C7 P1 118.4(9) . .
C8 C7 P1 121.7(11) . .
C16 C17 C18 119.9(13) . .
C16 C17 H17A 120.1 . .
C18 C17 H17A 120.1 . .
C13 C18 C17 119.4(12) . .
C13 C18 H18A 120.3 . .
C17 C18 H18A 120.3 . .
C4 C3 C2 120.8(11) . .
C4 C3 H3A 119.6 . .
C2 C3 H3A 119.6 . .
C6 C5 C4 120.0(11) . .
C6 C5 H5A 120.0 . .
C4 C5 H5A 120.0 . .
C3 C4 C5 120.4(11) . .
C3 C4 H4A 119.8 . .
C5 C4 H4A 119.8 . .
C7 C8 C9 118.6(14) . .
C7 C8 H8A 120.7 . .
C9 C8 H8A 120.7 . .
C10 C11 C12 118.4(15) . .
C10 C11 H11A 120.8 . .
C12 C11 H11A 120.8 . .
C10 C9 C8 119.8(13) . .
C10 C9 H9A 120.1 . .
C8 C9 H9A 120.1 . .
C17 C16 C15 121.4(11) . .
C17 C16 H16A 119.3 . .
C15 C16 H16A 119.3 . .
C9 C10 C11 122.6(14) . .
C9 C10 H10A 118.7 . .
C11 C10 H10A 118.7 . .
I4 I4 I3 84.6(2) 8_575 .
I4 I3 I4 10.9(5) . 8_575
I4 I3 I2 174.5(3) . .
I4 I3 I2 174.5(2) 8_575 .
I14 I13 I12 167.3(7) . .
Cl1 C19 Cl2 118(2) . .
Cl1 C19 H19A 107.8 . .
Cl2 C19 H19A 107.8 . .
Cl1 C19 H19B 107.8 . .
Cl2 C19 H19B 107.8 . .
H19A C19 H19B 107.2 . .
Cl12 C119 Cl11 121(2) . .
Cl12 C119 H19C 107.1 . .
Cl11 C119 H19C 107.1 . .
Cl12 C119 H19D 107.1 . .
Cl11 C119 H19D 107.1 . .
H19C C119 H19D 106.8 . .

loop_
_geom_bond_atom_site_label_1
_geom_bond_atom_site_label_2
_geom_bond_distance
_geom_bond_site_symmetry_2
Pt1 P1 2.293(3) .
Pt1 P1 2.293(3) 8_575
Pt1 Te1 2.5163(11) .
Pt1 I1 2.6138(12) .
Te1 C1 2.129(10) .
Te1 C1 2.129(10) 8_575
P1 C13 1.797(10) .
P1 C7 1.816(11) .
P1 C2 1.816(11) .
C13 C14 1.390(15) .
C13 C18 1.387(16) .
C1 C6 1.391(15) .
C1 C2 1.397(14) .
C14 C15 1.386(15) .
C14 H14A 0.9500 .
C12 C7 1.386(16) .
C12 C11 1.391(16) .
C12 H12A 0.9500 .
C2 C3 1.403(14) .
C15 C16 1.380(19) .
C15 H15A 0.9500 .
C6 C5 1.379(15) .
C6 H6A 0.9500 .
C7 C8 1.380(16) .
C17 C16 1.352(19) .
C17 C18 1.405(16) .
C17 H17A 0.9500 .
C18 H18A 0.9500 .
C3 C4 1.382(17) .
C3 H3A 0.9500 .
C5 C4 1.393(17) .
C5 H5A 0.9500 .
C4 H4A 0.9500 .
C8 C9 1.412(18) .
C8 H8A 0.9500 .
C11 C10 1.36(2) .
C11 H11A 0.9500 .
C9 C10 1.35(2) .
C9 H9A 0.9500 .
C16 H16A 0.9500 .
C10 H10A 0.9500 .
I2 I3 2.913(5) .
I4 I4 0.55(2) 8_575
I4 I3 2.905(8) .
I3 I4 2.905(8) 8_575
I12 I13 3.018(12) .
I14 I13 2.916(10) .
Cl2 C19 1.70(2) .
Cl1 C19 1.69(2) .
C19 H19A 0.9900 .
C19 H19B 0.9900 .
Cl12 C119 1.70(2) .
Cl11 C119 1.70(2) .
C119 H19C 0.9900 .
C119 H19D 0.9900 .

loop_
_geom_torsion_atom_site_label_1
_geom_torsion_atom_site_label_2
_geom_torsion_atom_site_label_3
_geom_torsion_atom_site_label_4
_geom_torsion
_geom_torsion_site_symmetry_1
_geom_torsion_site_symmetry_4
P1 Pt1 Te1 C1 -30.2(3) . .
P1 Pt1 Te1 C1 133.4(3) 8_575 .
I1 Pt1 Te1 C1 -128.4(3) . .
P1 Pt1 Te1 C1 -133.4(3) . 8_575
P1 Pt1 Te1 C1 30.2(3) 8_575 8_575
I1 Pt1 Te1 C1 128.4(3) . 8_575
P1 Pt1 P1 C13 75.5(6) 8_575 .
Te1 Pt1 P1 C13 148.0(4) . .
I1 Pt1 P1 C13 -38.4(4) . .
P1 Pt1 P1 C7 -158.2(5) 8_575 .
Te1 Pt1 P1 C7 -85.6(4) . .
I1 Pt1 P1 C7 87.9(4) . .
P1 Pt1 P1 C2 -39.8(6) 8_575 .
Te1 Pt1 P1 C2 32.8(3) . .
I1 Pt1 P1 C2 -153.6(3) . .
C7 P1 C13 C14 171.3(8) . .
C2 P1 C13 C14 57.1(9) . .
Pt1 P1 C13 C14 -58.5(9) . .
C7 P1 C13 C18 -14.0(11) . .
C2 P1 C13 C18 -128.1(9) . .
Pt1 P1 C13 C18 116.2(8) . .
C1 Te1 C1 C6 -64.0(9) 8_575 .
Pt1 Te1 C1 C6 -158.9(8) . .
C1 Te1 C1 C2 121.4(6) 8_575 .
Pt1 Te1 C1 C2 26.5(7) . .
C18 C13 C14 C15 -0.8(16) . .
P1 C13 C14 C15 174.0(9) . .
C6 C1 C2 C3 1.5(15) . .
Te1 C1 C2 C3 176.0(7) . .
C6 C1 C2 P1 -178.3(8) . .
Te1 C1 C2 P1 -3.8(11) . .
C13 P1 C2 C1 -145.2(8) . .
C7 P1 C2 C1 99.6(9) . .
Pt1 P1 C2 C1 -24.6(9) . .
C13 P1 C2 C3 35.0(10) . .
C7 P1 C2 C3 -80.2(9) . .
Pt1 P1 C2 C3 155.6(8) . .
C13 C14 C15 C16 1.5(18) . .
C2 C1 C6 C5 -2.0(16) . .
Te1 C1 C6 C5 -176.3(9) . .
C11 C12 C7 C8 -1.4(16) . .
C11 C12 C7 P1 176.5(9) . .
C13 P1 C7 C12 132.7(8) . .
C2 P1 C7 C12 -114.1(8) . .
Pt1 P1 C7 C12 3.9(9) . .
C13 P1 C7 C8 -49.5(11) . .
C2 P1 C7 C8 63.7(10) . .
Pt1 P1 C7 C8 -178.3(8) . .
C14 C13 C18 C17 0.2(17) . .
P1 C13 C18 C17 -174.4(9) . .
C16 C17 C18 C13 -0.3(19) . .
C1 C2 C3 C4 0.3(16) . .
P1 C2 C3 C4 -179.9(9) . .
C1 C6 C5 C4 0.7(18) . .
C2 C3 C4 C5 -1.5(19) . .
C6 C5 C4 C3 1(2) . .
C12 C7 C8 C9 0.4(18) . .
P1 C7 C8 C9 -177.4(9) . .
C7 C12 C11 C10 0.4(18) . .
C7 C8 C9 C10 1.5(19) . .
C18 C17 C16 C15 1(2) . .
C14 C15 C16 C17 -2(2) . .
C8 C9 C10 C11 -3(2) . .
C12 C11 C10 C9 2(2) . .
I4 I4 I3 I2 168(3) 8_575 .
